data_4035559
loop_
_publ_author_name
'Tanabe, Genzoh'
'Manse, Yoshiaki'
'Ogawa, Teppei'
'Sonoda, Naoki'
'Marumoto, Shinsuke'
'Ishikawa, Fumihiro'
'Ninomiya, Kiyofumi'
'Chaipech, Saowanee'
'Pongpiriyadacha, Yutana'
'Muraoka, Osamu'
'Morikawa, Toshio'

_publ_section_title
;
 Total Synthesis of \g-Alkylidenebutenolides, Potent Melanogenesis
 Inhibitors from Thai Medicinal Plant Melodorum fruticosum.
;
_journal_issue 15
_journal_name_full 'The Journal of organic chemistry'
_journal_page_first 8250
_journal_page_last 8264
_journal_paper_doi 10.1021/acs.joc.8b00986
_journal_volume 83
_journal_year 2018
_chemical_absolute_configuration 'CHOOSE rm ad rmad syn or unk'
_chemical_formula_moiety 'C30 H30 O5 Si '
_chemical_formula_sum 'C30 H30 O5 Si'
_chemical_formula_weight 498.65
_space_group_IT_number 19
_space_group_name_Hall 'P 2ac 2ab'
_space_group_name_H-M_alt 'P 21 21 21'
_symmetry_cell_setting orthorhombic
_symmetry_Int_Tables_number 19
_symmetry_space_group_name_Hall 'P 2ac 2ab'
_symmetry_space_group_name_H-M 'P 21 21 21'
_cell_angle_alpha 90.0000
_cell_angle_beta 90.0000
_cell_angle_gamma 90.0000
_cell_formula_units_Z 4
_cell_length_a 8.5428(4)
_cell_length_b 17.2873(9)
_cell_length_c 18.2419(8)
_cell_measurement_reflns_used 22124
_cell_measurement_temperature 296.1
_cell_measurement_theta_max 27.5
_cell_measurement_theta_min 3.2
_cell_volume 2694.0(2)
_computing_cell_refinement PROCESS-AUTO
_computing_data_collection PROCESS-AUTO
_computing_data_reduction CrystalStructure
_computing_publication_material 'CrystalStructure 3.8'
_computing_structure_refinement CRYSTALS
_computing_structure_solution SIR97
_diffrn_detector_area_resol_mean 10.00
_diffrn_measured_fraction_theta_full 0.997
_diffrn_measured_fraction_theta_max 0.997
_diffrn_measurement_device_type 'Rigaku RAXIS-RAPID'
_diffrn_measurement_method \w
_diffrn_radiation_type 'Mo K\a'
_diffrn_radiation_wavelength 0.71075
_diffrn_reflns_av_R_equivalents 0.018
_diffrn_reflns_limit_h_max 10
_diffrn_reflns_limit_h_min -11
_diffrn_reflns_limit_k_max 22
_diffrn_reflns_limit_k_min -22
_diffrn_reflns_limit_l_max 23
_diffrn_reflns_limit_l_min -23
_diffrn_reflns_number 25946
_diffrn_reflns_theta_full 27.48
_diffrn_reflns_theta_max 27.48
_exptl_absorpt_coefficient_mu 0.124
_exptl_absorpt_correction_type none
_exptl_crystal_colour colorless
_exptl_crystal_density_diffrn 1.229
_exptl_crystal_density_method 'not measured'
_exptl_crystal_description prism
_exptl_crystal_F_000 1056.00
_exptl_crystal_size_max 0.35
_exptl_crystal_size_mid 0.30
_exptl_crystal_size_min 0.25
_refine_diff_density_max 1.52
_refine_diff_density_min -1.74
_refine_ls_abs_structure_details 'Flack, H. D. (1983), Acta Cryst. A39, 876-881.  2690 Friedel Pairs'
_refine_ls_abs_structure_Flack 0.00(4)
_refine_ls_extinction_method none
_refine_ls_goodness_of_fit_ref 0.763
_refine_ls_hydrogen_treatment refall
_refine_ls_number_parameters 356
_refine_ls_number_reflns 25946
_refine_ls_R_factor_gt 0.0371
_refine_ls_shift/su_max 0.0000
_refine_ls_structure_factor_coef Fsqd
_refine_ls_weighting_details 'w = 1/[0.0010Fo^2^ + 3.0000\s(Fo^2^) + 0.5000]/(4Fo^2^)'
_refine_ls_weighting_scheme calc
_refine_ls_wR_factor_ref 0.0926
_reflns_number_gt 21762
_reflns_number_total 6165
_reflns_threshold_expression F^2^>2.0\s(F^2^)
_cod_data_source_file jo8b00986_si_002.cif
_cod_data_source_block '_TPPGT008b42-63a'
_cod_original_formula_sum 'C30 H30 O5 Si '
_cod_database_code 4035559

loop_
_symmetry_equiv_pos_site_id
_symmetry_equiv_pos_as_xyz
1 +X,+Y,+Z
2 1/2+X,1/2-Y,-Z
3 -X,1/2+Y,1/2-Z
4 1/2-X,-Y,1/2+Z

loop_
_atom_site_label
_atom_site_type_symbol
_atom_site_fract_x
_atom_site_fract_y
_atom_site_fract_z
_atom_site_U_iso_or_equiv
_atom_site_adp_type
_atom_site_occupancy
_atom_site_symmetry_multiplicity
_atom_site_calc_flag
_atom_site_refinement_flags
Si(1) Si -0.03965(3) -0.027130(10) -0.795670(10) 0.03767(5) Uani 1.00 1 d .
O(1) O -0.47562(9) -0.28741(4) -0.97258(5) 0.0741(2) Uani 1.00 1 d .
O(2) O -0.35211(7) -0.17285(3) -0.96577(4) 0.04809(17) Uani 1.00 1 d .
O(3) O -0.12924(7) -0.00503(3) -0.87325(3) 0.04561(16) Uani 1.00 1 d .
O(4) O -0.01262(7) 0.05545(4) -1.00794(4) 0.05037(17) Uani 1.00 1 d .
O(5) O 0.21581(10) 0.04684(5) -1.06674(5) 0.0832(2) Uani 1.00 1 d .
C(1) C -0.47862(11) -0.21937(6) -0.98516(6) 0.0538(2) Uani 1.00 1 d .
C(2) C -0.59463(12) -0.16934(6) -1.01941(7) 0.0612(3) Uani 1.00 1 d .
C(3) C -0.53979(11) -0.09786(6) -1.01938(6) 0.0529(2) Uani 1.00 1 d .
C(4) C -0.38667(10) -0.09753(5) -0.98608(5) 0.0425(2) Uani 1.00 1 d .
C(5) C -0.28585(10) -0.03994(5) -0.97463(5) 0.0455(2) Uani 1.00 1 d .
C(6) C -0.12930(10) -0.04902(5) -0.93957(5) 0.0418(2) Uani 1.00 1 d .
C(7) C 0.00404(11) -0.02561(5) -0.98855(5) 0.0506(2) Uani 1.00 1 d .
C(8) C 0.10562(11) 0.08500(6) -1.04739(5) 0.0506(2) Uani 1.00 1 d .
C(9) C 0.09099(11) 0.16899(6) -1.06221(5) 0.0492(2) Uani 1.00 1 d .
C(10) C -0.00739(13) 0.21619(6) -1.02225(6) 0.0616(3) Uani 1.00 1 d .
C(11) C -0.00835(17) 0.29568(7) -1.03546(8) 0.0801(4) Uani 1.00 1 d .
C(12) C 0.08666(17) 0.32630(7) -1.08906(7) 0.0770(3) Uani 1.00 1 d .
C(13) C 0.18265(16) 0.27957(7) -1.12927(7) 0.0734(3) Uani 1.00 1 d .
C(14) C 0.18633(13) 0.20130(7) -1.11606(6) 0.0634(3) Uani 1.00 1 d .
C(15) C 0.09487(10) 0.05590(5) -0.77686(5) 0.0414(2) Uani 1.00 1 d .
C(16) C 0.10594(12) 0.11772(5) -0.82531(6) 0.0533(2) Uani 1.00 1 d .
C(17) C 0.21176(15) 0.17772(6) -0.81308(8) 0.0718(3) Uani 1.00 1 d .
C(18) C 0.30641(13) 0.17682(7) -0.75251(8) 0.0739(3) Uani 1.00 1 d .
C(19) C 0.29743(12) 0.11737(7) -0.70315(8) 0.0716(3) Uani 1.00 1 d .
C(20) C 0.19249(11) 0.05702(6) -0.71519(6) 0.0569(2) Uani 1.00 1 d .
C(21) C 0.07967(10) -0.11735(5) -0.80814(5) 0.0409(2) Uani 1.00 1 d .
C(22) C 0.24132(11) -0.11372(5) -0.81791(5) 0.0489(2) Uani 1.00 1 d .
C(23) C 0.32987(11) -0.17969(6) -0.83033(6) 0.0578(2) Uani 1.00 1 d .
C(24) C 0.25898(13) -0.25112(6) -0.83346(6) 0.0569(2) Uani 1.00 1 d .
C(25) C 0.10039(13) -0.25627(6) -0.82333(6) 0.0580(2) Uani 1.00 1 d .
C(26) C 0.01319(11) -0.19042(5) -0.81144(6) 0.0528(2) Uani 1.00 1 d .
C(27) C -0.19603(10) -0.03877(5) -0.72264(5) 0.0477(2) Uani 1.00 1 d .
C(28) C -0.33615(13) -0.08335(7) -0.75338(7) 0.0703(3) Uani 1.00 1 d .
C(29) C -0.25243(14) 0.04129(6) -0.69838(8) 0.0730(3) Uani 1.00 1 d .
C(30) C -0.13292(15) -0.08170(7) -0.65490(6) 0.0695(3) Uani 1.00 1 d .
H(1) H -0.6924 -0.1858 -1.0387 0.074 Uiso 1.00 1 c R
H(2) H -0.5926 -0.0539 -1.0384 0.066 Uiso 1.00 1 c R
H(3) H -0.3154 0.0105 -0.9900 0.054 Uiso 1.00 1 c R
H(4) H -0.1175 -0.1021 -0.9271 0.046 Uiso 1.00 1 c R
H(5) H 0.1005 -0.0333 -0.9637 0.061 Uiso 1.00 1 c R
H(6) H 0.0026 -0.0559 -1.0320 0.060 Uiso 1.00 1 c R
H(7) H -0.0727 0.1944 -0.9855 0.073 Uiso 1.00 1 c R
H(8) H -0.0750 0.3286 -1.0078 0.096 Uiso 1.00 1 c R
H(9) H 0.0854 0.3805 -1.0978 0.093 Uiso 1.00 1 c R
H(10) H 0.2454 0.3014 -1.1670 0.087 Uiso 1.00 1 c R
H(11) H 0.2558 0.1689 -1.1428 0.076 Uiso 1.00 1 c R
H(12) H 0.0382 0.1188 -0.8666 0.064 Uiso 1.00 1 c R
H(13) H 0.2198 0.2188 -0.8474 0.086 Uiso 1.00 1 c R
H(14) H 0.3779 0.2180 -0.7441 0.089 Uiso 1.00 1 c R
H(15) H 0.3627 0.1169 -0.6610 0.088 Uiso 1.00 1 c R
H(16) H 0.1864 0.0155 -0.6812 0.068 Uiso 1.00 1 c R
H(17) H 0.2918 -0.0648 -0.8153 0.060 Uiso 1.00 1 c R
H(18) H 0.4399 -0.1752 -0.8368 0.069 Uiso 1.00 1 c R
H(19) H 0.3196 -0.2960 -0.8432 0.068 Uiso 1.00 1 c R
H(20) H 0.0508 -0.3055 -0.8231 0.070 Uiso 1.00 1 c R
H(21) H -0.0971 -0.1947 -0.8061 0.063 Uiso 1.00 1 c R
H(22) H -0.3210 -0.1372 -0.7456 0.088 Uiso 1.00 1 c R
H(23) H -0.4294 -0.0672 -0.7295 0.087 Uiso 1.00 1 c R
H(24) H -0.3447 -0.0735 -0.8045 0.088 Uiso 1.00 1 c R
H(25) H -0.3381 0.0565 -0.7283 0.092 Uiso 1.00 1 c R
H(26) H -0.2849 0.0395 -0.6486 0.092 Uiso 1.00 1 c R
H(27) H -0.1697 0.0776 -0.7035 0.092 Uiso 1.00 1 c R
H(28) H -0.0913 -0.0453 -0.6211 0.087 Uiso 1.00 1 c R
H(29) H -0.2152 -0.1098 -0.6322 0.087 Uiso 1.00 1 c R
H(30) H -0.0527 -0.1164 -0.6697 0.088 Uiso 1.00 1 c R

loop_
_atom_site_aniso_label
_atom_site_aniso_U_11
_atom_site_aniso_U_22
_atom_site_aniso_U_33
_atom_site_aniso_U_12
_atom_site_aniso_U_13
_atom_site_aniso_U_23
Si(1) 0.03895(10) 0.03216(10) 0.04191(11) -0.00237(10) -0.00291(10) -0.00089(9)
O(1) 0.0558(4) 0.0464(4) 0.1200(6) -0.0071(3) 0.0004(4) 0.0019(4)
O(2) 0.0404(2) 0.0390(3) 0.0648(4) -0.0014(2) -0.0050(3) 0.0011(2)
O(3) 0.0539(3) 0.0398(3) 0.0432(3) 0.0065(2) -0.0078(2) -0.0049(2)
O(4) 0.0485(3) 0.0440(3) 0.0586(3) 0.0030(2) 0.0058(3) 0.0055(2)
O(5) 0.0791(5) 0.0720(5) 0.0986(6) 0.0203(4) 0.0392(4) 0.0135(4)
C(1) 0.0421(4) 0.0471(5) 0.0723(6) -0.0054(4) 0.0018(5) -0.0013(4)
C(2) 0.0409(4) 0.0643(6) 0.0785(7) -0.0060(4) -0.0092(5) 0.0002(5)
C(3) 0.0445(4) 0.0564(5) 0.0578(5) 0.0067(4) -0.0094(4) 0.0047(4)
C(4) 0.0444(4) 0.0422(4) 0.0408(4) 0.0044(3) -0.0015(4) 0.0007(3)
C(5) 0.0516(4) 0.0395(4) 0.0454(4) 0.0028(3) -0.0078(4) 0.0012(3)
C(6) 0.0504(4) 0.0335(4) 0.0414(4) 0.0015(3) -0.0079(3) -0.0034(3)
C(7) 0.0541(5) 0.0420(4) 0.0557(5) 0.0069(4) -0.0004(4) -0.0006(4)
C(8) 0.0504(4) 0.0556(5) 0.0457(4) 0.0046(4) 0.0054(4) -0.0007(4)
C(9) 0.0487(4) 0.0559(5) 0.0430(4) -0.0037(4) -0.0043(4) 0.0021(4)
C(10) 0.0605(6) 0.0573(6) 0.0671(6) 0.0055(5) 0.0097(5) 0.0086(5)
C(11) 0.0954(9) 0.0574(6) 0.0875(8) 0.0109(6) 0.0097(7) 0.0006(6)
C(12) 0.1003(9) 0.0548(6) 0.0759(7) -0.0139(7) -0.0086(7) 0.0076(5)
C(13) 0.0868(8) 0.0728(7) 0.0606(6) -0.0202(7) -0.0016(6) 0.0174(5)
C(14) 0.0659(6) 0.0697(7) 0.0546(6) -0.0056(5) 0.0079(5) 0.0040(5)
C(15) 0.0407(4) 0.0355(4) 0.0480(4) -0.0015(3) 0.0023(3) -0.0034(3)
C(16) 0.0593(5) 0.0392(5) 0.0613(5) -0.0042(4) 0.0029(5) -0.0021(4)
C(17) 0.0767(7) 0.0412(5) 0.0975(9) -0.0127(5) 0.0217(7) -0.0002(5)
C(18) 0.0548(6) 0.0550(6) 0.1119(10) -0.0179(5) 0.0100(6) -0.0268(6)
C(19) 0.0488(5) 0.0706(7) 0.0953(8) -0.0046(5) -0.0127(6) -0.0274(7)
C(20) 0.0511(5) 0.0525(5) 0.0672(6) -0.0035(4) -0.0128(5) -0.0094(4)
C(21) 0.0449(4) 0.0372(4) 0.0407(4) 0.0004(3) -0.0035(3) 0.0009(3)
C(22) 0.0433(4) 0.0415(4) 0.0620(5) -0.0029(3) -0.0021(4) -0.0050(4)
C(23) 0.0414(4) 0.0560(5) 0.0760(7) 0.0033(4) 0.0008(4) -0.0066(5)
C(24) 0.0603(5) 0.0451(5) 0.0654(6) 0.0134(4) 0.0004(5) -0.0031(4)
C(25) 0.0635(5) 0.0362(4) 0.0742(6) 0.0001(4) 0.0040(5) 0.0008(4)
C(26) 0.0474(4) 0.0378(4) 0.0733(6) -0.0008(3) 0.0012(4) 0.0026(4)
C(27) 0.0478(4) 0.0421(4) 0.0531(5) -0.0057(3) 0.0034(4) -0.0015(3)
C(28) 0.0510(5) 0.0727(7) 0.0872(8) -0.0181(5) 0.0109(5) -0.0130(6)
C(29) 0.0733(6) 0.0553(6) 0.0903(8) 0.0036(5) 0.0252(6) -0.0095(6)
C(30) 0.0788(7) 0.0757(7) 0.0541(6) -0.0067(6) 0.0104(5) 0.0095(5)

loop_
_atom_type_symbol
_atom_type_description
_atom_type_scat_dispersion_real
_atom_type_scat_dispersion_imag
_atom_type_scat_source
C C 0.003 0.002
;
International Tables for Crystallography
(1992, Vol. C, Tables 4.2.6.8 and 6.1.1.4)
;
H H 0.000 0.000
;
International Tables for Crystallography
(1992, Vol. C, Table 6.1.1.4)
;
O O 0.011 0.006
;
International Tables for Crystallography
(1992, Vol. C, Tables 4.2.6.8 and 6.1.1.4)
;
Si Si 0.082 0.070
;
International Tables for Crystallography
(1992, Vol. C, Tables 4.2.6.8 and 6.1.1.4)
;

loop_
_geom_angle_atom_site_label_1
_geom_angle_atom_site_label_2
_geom_angle_atom_site_label_3
_geom_angle
_geom_angle_publ_flag
O(3) Si(1) C(15) 105.31(3) yes
O(3) Si(1) C(21) 109.85(3) yes
O(3) Si(1) C(27) 107.43(3) yes
C(15) Si(1) C(21) 109.04(3) yes
C(15) Si(1) C(27) 112.65(3) yes
C(21) Si(1) C(27) 112.29(3) yes
C(1) O(2) C(4) 108.02(6) yes
Si(1) O(3) C(6) 127.00(5) yes
C(7) O(4) C(8) 115.11(7) yes
O(1) C(1) O(2) 120.09(8) yes
O(1) C(1) C(2) 132.80(9) yes
O(2) C(1) C(2) 107.10(8) yes
C(1) C(2) C(3) 108.30(9) yes
C(2) C(3) C(4) 108.99(9) yes
O(2) C(4) C(3) 107.59(7) yes
O(2) C(4) C(5) 121.49(7) yes
C(3) C(4) C(5) 130.92(8) yes
C(4) C(5) C(6) 124.63(8) yes
O(3) C(6) C(5) 107.91(6) yes
O(3) C(6) C(7) 111.08(6) yes
C(5) C(6) C(7) 113.36(7) yes
O(4) C(7) C(6) 109.29(7) yes
O(4) C(8) O(5) 122.55(9) yes
O(4) C(8) C(9) 114.04(8) yes
O(5) C(8) C(9) 123.36(9) yes
C(8) C(9) C(10) 122.30(8) yes
C(8) C(9) C(14) 118.17(8) yes
C(10) C(9) C(14) 119.45(9) yes
C(9) C(10) C(11) 119.66(10) yes
C(10) C(11) C(12) 119.86(11) yes
C(11) C(12) C(13) 120.55(11) yes
C(12) C(13) C(14) 120.14(11) yes
C(9) C(14) C(13) 120.33(10) yes
Si(1) C(15) C(16) 121.01(7) yes
Si(1) C(15) C(20) 121.59(6) yes
C(16) C(15) C(20) 117.36(8) yes
C(15) C(16) C(17) 120.96(10) yes
C(16) C(17) C(18) 120.24(11) yes
C(17) C(18) C(19) 120.42(10) yes
C(18) C(19) C(20) 119.66(11) yes
C(15) C(20) C(19) 121.35(10) yes
Si(1) C(21) C(22) 121.07(6) yes
Si(1) C(21) C(26) 122.68(6) yes
C(22) C(21) C(26) 116.19(7) yes
C(21) C(22) C(23) 121.61(8) yes
C(22) C(23) C(24) 120.29(9) yes
C(23) C(24) C(25) 119.19(9) yes
C(24) C(25) C(26) 120.14(9) yes
C(21) C(26) C(25) 122.57(8) yes
Si(1) C(27) C(28) 110.30(6) yes
Si(1) C(27) C(29) 109.19(6) yes
Si(1) C(27) C(30) 111.61(6) yes
C(28) C(27) C(29) 108.37(8) yes
C(28) C(27) C(30) 108.99(8) yes
C(29) C(27) C(30) 108.31(8) yes
C(1) C(2) H(1) 125.47(11) no
C(3) C(2) H(1) 126.24(12) no
C(2) C(3) H(2) 125.48(11) no
C(4) C(3) H(2) 125.53(11) no
C(4) C(5) H(3) 117.90(10) no
C(6) C(5) H(3) 117.47(9) no
O(3) C(6) H(4) 108.09(9) no
C(5) C(6) H(4) 107.46(9) no
C(7) C(6) H(4) 108.76(9) no
O(4) C(7) H(5) 109.64(9) no
O(4) C(7) H(6) 109.11(9) no
C(6) C(7) H(5) 109.59(9) no
C(6) C(7) H(6) 109.74(9) no
H(5) C(7) H(6) 109.46(11) no
C(9) C(10) H(7) 119.74(11) no
C(11) C(10) H(7) 120.59(12) no
C(10) C(11) H(8) 120.11(15) no
C(12) C(11) H(8) 120.03(14) no
C(11) C(12) H(9) 119.45(15) no
C(13) C(12) H(9) 120.00(15) no
C(12) C(13) H(10) 119.51(14) no
C(14) C(13) H(10) 120.34(14) no
C(9) C(14) H(11) 119.40(13) no
C(13) C(14) H(11) 120.25(13) no
C(15) C(16) H(12) 118.53(10) no
C(17) C(16) H(12) 120.50(11) no
C(16) C(17) H(13) 119.86(15) no
C(18) C(17) H(13) 119.89(14) no
C(17) C(18) H(14) 120.11(15) no
C(19) C(18) H(14) 119.46(15) no
C(18) C(19) H(15) 120.46(13) no
C(20) C(19) H(15) 119.88(14) no
C(15) C(20) H(16) 118.71(11) no
C(19) C(20) H(16) 119.94(12) no
C(21) C(22) H(17) 118.90(10) no
C(23) C(22) H(17) 119.48(10) no
C(22) C(23) H(18) 119.48(11) no
C(24) C(23) H(18) 120.23(11) no
C(23) C(24) H(19) 120.10(12) no
C(25) C(24) H(19) 120.71(12) no
C(24) C(25) H(20) 119.97(12) no
C(26) C(25) H(20) 119.86(12) no
C(21) C(26) H(21) 118.22(10) no
C(25) C(26) H(21) 119.20(10) no
C(27) C(28) H(22) 109.4 no
C(27) C(28) H(23) 109.8 no
C(27) C(28) H(24) 109.2 no
H(22) C(28) H(23) 109.5 no
H(22) C(28) H(24) 109.5 no
H(23) C(28) H(24) 109.5 no
C(27) C(29) H(25) 109.0 no
C(27) C(29) H(26) 109.8 no
C(27) C(29) H(27) 109.6 no
H(25) C(29) H(26) 109.5 no
H(25) C(29) H(27) 109.5 no
H(26) C(29) H(27) 109.5 no
C(27) C(30) H(28) 109.4 no
C(27) C(30) H(29) 109.8 no
C(27) C(30) H(30) 109.3 no
H(28) C(30) H(29) 109.5 no
H(28) C(30) H(30) 109.5 no
H(29) C(30) H(30) 109.5 no

loop_
_geom_bond_atom_site_label_1
_geom_bond_atom_site_label_2
_geom_bond_distance
_geom_bond_publ_flag
Si(1) O(3) 1.6536(5) yes
Si(1) C(15) 1.8705(8) yes
Si(1) C(21) 1.8770(8) yes
Si(1) C(27) 1.8974(9) yes
O(1) C(1) 1.1987(12) yes
O(2) C(1) 1.3928(11) yes
O(2) C(4) 1.3856(10) yes
O(3) C(6) 1.4290(10) yes
O(4) C(7) 1.4522(11) yes
O(4) C(8) 1.3413(11) yes
O(5) C(8) 1.2024(12) yes
C(1) C(2) 1.4562(14) yes
C(2) C(3) 1.3215(14) yes
C(3) C(4) 1.4422(12) yes
C(4) C(5) 1.3329(12) yes
C(5) C(6) 1.4907(12) yes
C(6) C(7) 1.5032(12) yes
C(8) C(9) 1.4822(14) yes
C(9) C(10) 1.3797(14) yes
C(9) C(14) 1.3929(14) yes
C(10) C(11) 1.3952(16) yes
C(11) C(12) 1.3766(19) yes
C(12) C(13) 1.3649(18) yes
C(13) C(14) 1.3747(17) yes
C(15) C(16) 1.3900(13) yes
C(15) C(20) 1.4005(13) yes
C(16) C(17) 1.3939(14) yes
C(17) C(18) 1.3693(19) yes
C(18) C(19) 1.3685(18) yes
C(19) C(20) 1.3930(15) yes
C(21) C(22) 1.3938(12) yes
C(21) C(26) 1.3863(12) yes
C(22) C(23) 1.3871(13) yes
C(23) C(24) 1.3765(14) yes
C(24) C(25) 1.3702(15) yes
C(25) C(26) 1.3776(13) yes
C(27) C(28) 1.5301(14) yes
C(27) C(29) 1.5309(13) yes
C(27) C(30) 1.5390(14) yes
C(2) H(1) 0.9500(15) no
C(3) H(2) 0.9499(14) no
C(5) H(3) 0.9500(12) no
C(6) H(4) 0.9500(12) no
C(7) H(5) 0.9501(13) no
C(7) H(6) 0.9500(12) no
C(10) H(7) 0.9500(15) no
C(11) H(8) 0.9500(19) no
C(12) H(9) 0.9500(17) no
C(13) H(10) 0.9500(18) no
C(14) H(11) 0.9500(16) no
C(16) H(12) 0.9500(15) no
C(17) H(13) 0.9501(17) no
C(18) H(14) 0.9500(16) no
C(19) H(15) 0.9500(18) no
C(20) H(16) 0.9500(15) no
C(22) H(17) 0.9500(12) no
C(23) H(18) 0.9500(13) no
C(24) H(19) 0.9500(15) no
C(25) H(20) 0.9500(14) no
C(26) H(21) 0.9500(13) no
C(28) H(22) 0.950 no
C(28) H(23) 0.950 no
C(28) H(24) 0.950 no
C(29) H(25) 0.950 no
C(29) H(26) 0.950 no
C(29) H(27) 0.950 no
C(30) H(28) 0.950 no
C(30) H(29) 0.950 no
C(30) H(30) 0.950 no

loop_
_geom_contact_atom_site_label_1
_geom_contact_atom_site_label_2
_geom_contact_distance
_geom_contact_site_symmetry_2
O(1) O(2) 3.4758(9) 2_443
O(1) C(2) 3.3427(12) 2_543
O(1) C(6) 3.5054(11) 2_443
O(1) C(7) 3.3138(11) 2_443
O(1) C(24) 3.4604(13) 1_455
O(2) O(1) 3.4758(9) 2_543
O(2) C(2) 3.5148(11) 2_543
O(5) C(3) 3.3709(13) 1_655
O(5) C(20) 3.3423(13) 4_554
C(1) C(23) 3.3353(14) 1_455
C(1) C(25) 3.5829(15) 2_443
C(2) O(1) 3.3427(12) 2_443
C(2) O(2) 3.5148(11) 2_443
C(2) C(23) 3.5135(16) 1_455
C(2) C(25) 3.5579(16) 2_443
C(3) O(5) 3.3709(13) 1_455
C(6) O(1) 3.5054(11) 2_543
C(7) O(1) 3.3138(11) 2_543
C(20) O(5) 3.3423(13) 4_555
C(23) C(1) 3.3353(14) 1_655
C(23) C(2) 3.5135(16) 1_655
C(23) C(28) 3.5895(15) 1_655
C(24) O(1) 3.4604(13) 1_655
C(25) C(1) 3.5829(15) 2_543
C(25) C(2) 3.5579(16) 2_543
C(28) C(23) 3.5895(15) 1_455
O(1) H(1) 2.4721(12) 2_543
O(1) H(4) 2.9104(11) 2_443
O(1) H(5) 3.3741(11) 2_443
O(1) H(6) 2.7164(11) 2_443
O(1) H(15) 3.0994(15) 3_543
O(1) H(18) 3.2286(13) 1_455
O(1) H(19) 2.9423(13) 1_455
O(2) H(1) 2.8006(11) 2_543
O(2) H(18) 2.9493(12) 1_455
O(3) H(9) 3.2951(14) 2_453
O(4) H(26) 3.503 4_454
O(4) H(29) 3.380 4_454
O(5) H(2) 2.4449(13) 1_655
O(5) H(8) 3.1112(16) 2_553
O(5) H(15) 3.3782(15) 4_554
O(5) H(16) 2.4942(13) 4_554
O(5) H(28) 3.358 4_554
C(1) H(1) 2.9763(14) 2_543
C(1) H(18) 2.8977(15) 1_455
C(1) H(19) 3.3822(15) 1_455
C(1) H(20) 3.5329(15) 2_443
C(2) H(15) 3.5687(17) 4_454
C(2) H(18) 3.3464(16) 1_455
C(2) H(20) 3.1602(16) 2_443
C(3) H(5) 3.4240(13) 1_455
C(3) H(16) 3.5093(15) 4_454
C(3) H(18) 3.5938(15) 1_455
C(3) H(20) 3.4131(15) 2_443
C(3) H(28) 3.290 4_454
C(4) H(18) 3.3791(13) 1_455
C(4) H(26) 3.456 4_454
C(4) H(28) 3.493 4_454
C(5) H(9) 3.2489(15) 2_453
C(5) H(26) 3.231 4_454
C(5) H(28) 3.227 4_454
C(7) H(2) 3.5976(13) 1_655
C(7) H(26) 3.477 4_454
C(8) H(2) 3.5267(13) 1_655
C(8) H(8) 3.2693(17) 2_553
C(8) H(16) 3.4836(14) 4_554
C(9) H(8) 3.1263(17) 2_553
C(10) H(13) 3.5137(17) 2_453
C(11) H(13) 3.1658(19) 2_453
C(12) H(3) 3.2767(15) 2_553
C(12) H(7) 3.2320(18) 2_553
C(12) H(13) 3.4316(19) 2_453
C(13) H(7) 2.9923(17) 2_553
C(13) H(12) 3.5098(16) 2_553
C(13) H(14) 3.4805(18) 2_453
C(14) H(7) 3.3047(15) 2_553
C(14) H(8) 3.0869(18) 2_553
C(14) H(30) 3.592 4_554
C(15) H(20) 3.2585(13) 3_553
C(16) H(10) 3.3858(16) 2_453
C(16) H(20) 3.2994(15) 3_553
C(17) H(20) 3.3596(17) 3_553
C(17) H(21) 3.2479(16) 3_553
C(17) H(22) 3.501 3_553
C(18) H(20) 3.3629(16) 3_553
C(18) H(21) 3.0452(15) 3_553
C(18) H(22) 3.218 3_553
C(19) H(1) 3.3464(18) 4_455
C(19) H(20) 3.2953(15) 3_553
C(19) H(25) 3.319 1_655
C(20) H(2) 3.3362(15) 4_455
C(20) H(20) 3.2341(14) 3_553
C(21) H(11) 3.4455(14) 4_555
C(22) H(11) 3.3348(14) 4_555
C(22) H(23) 3.341 1_655
C(23) H(11) 3.5040(15) 4_555
C(23) H(14) 3.3474(15) 3_643
C(23) H(22) 3.439 1_655
C(23) H(23) 3.376 1_655
C(23) H(24) 3.365 1_655
C(24) H(10) 3.1593(16) 4_555
C(24) H(14) 3.4508(16) 3_643
C(24) H(25) 3.576 3_543
C(24) H(27) 3.131 3_543
C(25) H(10) 3.2375(16) 4_555
C(25) H(27) 2.973 3_543
C(28) H(14) 3.4538(17) 3_543
C(28) H(17) 3.3884(14) 1_455
C(28) H(18) 2.9148(15) 1_455
C(29) H(19) 2.9682(14) 3_553
C(29) H(20) 3.1842(15) 3_553
C(30) H(3) 3.2806(14) 4_455
C(30) H(11) 3.5638(16) 4_555
C(30) H(13) 3.5273(16) 3_543
H(1) O(1) 2.4721(12) 2_443
H(1) O(2) 2.8006(11) 2_443
H(1) C(1) 2.9763(14) 2_443
H(1) C(19) 3.3464(18) 4_454
H(1) H(5) 3.4574(13) 1_455
H(1) H(6) 3.4413(13) 1_455
H(1) H(15) 2.9168(17) 4_454
H(1) H(20) 3.2700(16) 2_443
H(1) H(21) 3.5982(15) 2_443
H(2) O(5) 2.4449(13) 1_455
H(2) C(7) 3.5976(13) 1_455
H(2) C(8) 3.5267(13) 1_455
H(2) C(20) 3.3362(15) 4_454
H(2) H(5) 2.9772(13) 1_455
H(2) H(6) 3.4607(13) 1_455
H(2) H(15) 3.3925(16) 4_454
H(2) H(16) 2.8055(15) 4_454
H(2) H(28) 2.771 4_454
H(3) C(12) 3.2767(15) 2_453
H(3) C(30) 3.2806(14) 4_454
H(3) H(8) 3.5577(15) 2_453
H(3) H(9) 2.6140(15) 2_453
H(3) H(26) 3.140 4_454
H(3) H(28) 2.593 4_454
H(3) H(29) 3.122 4_454
H(4) O(1) 2.9104(11) 2_543
H(5) O(1) 3.3741(11) 2_543
H(5) C(3) 3.4240(13) 1_655
H(5) H(1) 3.4574(13) 1_655
H(5) H(2) 2.9772(13) 1_655
H(6) O(1) 2.7164(11) 2_543
H(6) H(1) 3.4413(13) 1_655
H(6) H(2) 3.4607(13) 1_655
H(6) H(15) 2.8233(16) 4_554
H(6) H(26) 2.839 4_454
H(7) C(12) 3.2320(18) 2_453
H(7) C(13) 2.9923(17) 2_453
H(7) C(14) 3.3047(15) 2_453
H(7) H(9) 3.5375(17) 2_453
H(7) H(10) 3.1871(17) 2_453
H(7) H(29) 3.547 4_454
H(8) O(5) 3.1112(16) 2_453
H(8) C(8) 3.2693(17) 2_453
H(8) C(9) 3.1263(17) 2_453
H(8) C(14) 3.0869(18) 2_453
H(8) H(3) 3.5577(15) 2_553
H(8) H(11) 3.1037(18) 2_453
H(8) H(13) 3.274(2) 2_453
H(8) H(28) 3.508 3_553
H(8) H(30) 3.546 3_553
H(9) O(3) 3.2951(14) 2_553
H(9) C(5) 3.2489(15) 2_553
H(9) H(3) 2.6140(15) 2_553
H(9) H(7) 3.5375(17) 2_553
H(9) H(25) 3.417 2_553
H(10) C(16) 3.3858(16) 2_553
H(10) C(24) 3.1593(16) 4_554
H(10) C(25) 3.2375(16) 4_554
H(10) H(7) 3.1871(17) 2_553
H(10) H(12) 2.9218(16) 2_553
H(10) H(14) 3.5490(17) 2_453
H(10) H(19) 3.2629(16) 4_554
H(10) H(20) 3.3390(17) 4_554
H(10) H(25) 3.192 2_553
H(10) H(27) 3.237 2_553
H(11) C(21) 3.4455(14) 4_554
H(11) C(22) 3.3348(14) 4_554
H(11) C(23) 3.5040(15) 4_554
H(11) C(30) 3.5638(16) 4_554
H(11) H(8) 3.1037(18) 2_553
H(11) H(16) 3.3014(15) 4_554
H(11) H(28) 3.597 4_554
H(11) H(30) 2.738 4_554
H(12) C(13) 3.5098(16) 2_453
H(12) H(10) 2.9218(16) 2_453
H(13) C(10) 3.5137(17) 2_553
H(13) C(11) 3.1658(19) 2_553
H(13) C(12) 3.4316(19) 2_553
H(13) C(30) 3.5273(16) 3_553
H(13) H(8) 3.274(2) 2_553
H(13) H(21) 3.3428(17) 3_553
H(13) H(22) 3.134 3_553
H(13) H(29) 2.985 3_553
H(13) H(30) 3.200 3_553
H(14) C(13) 3.4805(18) 2_553
H(14) C(23) 3.3474(15) 3_653
H(14) C(24) 3.4508(16) 3_653
H(14) C(28) 3.4538(17) 3_553
H(14) H(10) 3.5490(17) 2_553
H(14) H(18) 2.8304(16) 3_653
H(14) H(19) 3.0447(16) 3_653
H(14) H(21) 2.9790(15) 3_553
H(14) H(22) 2.558 3_553
H(15) O(1) 3.0994(15) 3_553
H(15) O(5) 3.3782(15) 4_555
H(15) C(2) 3.5687(17) 4_455
H(15) H(1) 2.9168(17) 4_455
H(15) H(2) 3.3925(16) 4_455
H(15) H(6) 2.8233(16) 4_555
H(15) H(19) 3.1051(15) 3_653
H(15) H(25) 3.022 1_655
H(15) H(26) 3.302 1_655
H(16) O(5) 2.4942(13) 4_555
H(16) C(3) 3.5093(15) 4_455
H(16) C(8) 3.4836(14) 4_555
H(16) H(2) 2.8055(15) 4_455
H(16) H(11) 3.3014(15) 4_555
H(17) C(28) 3.3884(14) 1_655
H(17) H(23) 2.851 1_655
H(17) H(24) 3.115 1_655
H(18) O(1) 3.2286(13) 1_655
H(18) O(2) 2.9493(12) 1_655
H(18) C(1) 2.8977(15) 1_655
H(18) C(2) 3.3464(16) 1_655
H(18) C(3) 3.5938(15) 1_655
H(18) C(4) 3.3791(13) 1_655
H(18) C(28) 2.9148(15) 1_655
H(18) H(14) 2.8304(16) 3_643
H(18) H(22) 2.715 1_655
H(18) H(23) 2.927 1_655
H(18) H(24) 2.613 1_655
H(19) O(1) 2.9423(13) 1_655
H(19) C(1) 3.3822(15) 1_655
H(19) C(29) 2.9682(14) 3_543
H(19) H(10) 3.2629(16) 4_555
H(19) H(14) 3.0447(16) 3_643
H(19) H(15) 3.1051(15) 3_643
H(19) H(25) 2.868 3_543
H(19) H(26) 2.862 3_543
H(19) H(27) 2.671 3_543
H(20) C(1) 3.5329(15) 2_543
H(20) C(2) 3.1602(16) 2_543
H(20) C(3) 3.4131(15) 2_543
H(20) C(15) 3.2585(13) 3_543
H(20) C(16) 3.2994(15) 3_543
H(20) C(17) 3.3596(17) 3_543
H(20) C(18) 3.3629(16) 3_543
H(20) C(19) 3.2953(15) 3_543
H(20) C(20) 3.2341(14) 3_543
H(20) C(29) 3.1842(15) 3_543
H(20) H(1) 3.2700(16) 2_543
H(20) H(10) 3.3390(17) 4_555
H(20) H(25) 3.549 3_543
H(20) H(26) 3.384 3_543
H(20) H(27) 2.314 3_543
H(21) C(17) 3.2479(16) 3_543
H(21) C(18) 3.0452(15) 3_543
H(21) H(1) 3.5982(15) 2_543
H(21) H(13) 3.3428(17) 3_543
H(21) H(14) 2.9790(15) 3_543
H(22) C(17) 3.501 3_543
H(22) C(18) 3.218 3_543
H(22) C(23) 3.439 1_455
H(22) H(13) 3.134 3_543
H(22) H(14) 2.558 3_543
H(22) H(18) 2.715 1_455
H(23) C(22) 3.341 1_455
H(23) C(23) 3.376 1_455
H(23) H(17) 2.851 1_455
H(23) H(18) 2.927 1_455
H(24) C(23) 3.365 1_455
H(24) H(17) 3.115 1_455
H(24) H(18) 2.613 1_455
H(25) C(19) 3.319 1_455
H(25) C(24) 3.576 3_553
H(25) H(9) 3.417 2_453
H(25) H(10) 3.192 2_453
H(25) H(15) 3.022 1_455
H(25) H(19) 2.868 3_553
H(25) H(20) 3.549 3_553
H(26) O(4) 3.503 4_455
H(26) C(4) 3.456 4_455
H(26) C(5) 3.231 4_455
H(26) C(7) 3.477 4_455
H(26) H(3) 3.140 4_455
H(26) H(6) 2.839 4_455
H(26) H(15) 3.302 1_455
H(26) H(19) 2.862 3_553
H(26) H(20) 3.384 3_553
H(27) C(24) 3.131 3_553
H(27) C(25) 2.973 3_553
H(27) H(10) 3.237 2_453
H(27) H(19) 2.671 3_553
H(27) H(20) 2.314 3_553
H(28) O(5) 3.358 4_555
H(28) C(3) 3.290 4_455
H(28) C(4) 3.493 4_455
H(28) C(5) 3.227 4_455
H(28) H(2) 2.771 4_455
H(28) H(3) 2.593 4_455
H(28) H(8) 3.508 3_543
H(28) H(11) 3.597 4_555
H(29) O(4) 3.380 4_455
H(29) H(3) 3.122 4_455
H(29) H(7) 3.547 4_455
H(29) H(13) 2.985 3_543
H(30) C(14) 3.592 4_555
H(30) H(8) 3.546 3_543
H(30) H(11) 2.738 4_555
H(30) H(13) 3.200 3_543

loop_
_geom_torsion_atom_site_label_1
_geom_torsion_atom_site_label_2
_geom_torsion_atom_site_label_3
_geom_torsion_atom_site_label_4
_geom_torsion
O(3) Si(1) C(15) C(16) -1.71(8)
O(3) Si(1) C(15) C(20) -179.24(7)
C(15) Si(1) O(3) C(6) 121.72(6)
O(3) Si(1) C(21) C(22) 101.71(7)
O(3) Si(1) C(21) C(26) -75.40(8)
C(21) Si(1) O(3) C(6) 4.43(7)
O(3) Si(1) C(27) C(28) 42.17(7)
O(3) Si(1) C(27) C(29) -76.81(7)
O(3) Si(1) C(27) C(30) 163.48(6)
C(27) Si(1) O(3) C(6) -117.98(6)
C(15) Si(1) C(21) C(22) -13.23(8)
C(15) Si(1) C(21) C(26) 169.67(8)
C(21) Si(1) C(15) C(16) 116.13(7)
C(21) Si(1) C(15) C(20) -61.40(8)
C(15) Si(1) C(27) C(28) 157.69(6)
C(15) Si(1) C(27) C(29) 38.72(8)
C(15) Si(1) C(27) C(30) -80.99(7)
C(27) Si(1) C(15) C(16) -118.50(7)
C(27) Si(1) C(15) C(20) 63.97(8)
C(21) Si(1) C(27) C(28) -78.72(7)
C(21) Si(1) C(27) C(29) 162.30(6)
C(21) Si(1) C(27) C(30) 42.59(7)
C(27) Si(1) C(21) C(22) -138.81(7)
C(27) Si(1) C(21) C(26) 44.09(9)
C(1) O(2) C(4) C(3) -0.19(10)
C(1) O(2) C(4) C(5) -179.59(8)
C(4) O(2) C(1) O(1) -179.70(9)
C(4) O(2) C(1) C(2) 0.45(10)
Si(1) O(3) C(6) C(5) 144.89(5)
Si(1) O(3) C(6) C(7) -90.29(7)
C(7) O(4) C(8) O(5) 1.58(13)
C(7) O(4) C(8) C(9) -176.12(7)
C(8) O(4) C(7) C(6) 175.40(7)
O(1) C(1) C(2) C(3) 179.62(12)
O(2) C(1) C(2) C(3) -0.55(12)
C(1) C(2) C(3) C(4) 0.43(12)
C(2) C(3) C(4) O(2) -0.16(11)
C(2) C(3) C(4) C(5) 179.15(10)
O(2) C(4) C(5) C(6) -0.23(14)
C(3) C(4) C(5) C(6) -179.46(9)
C(4) C(5) C(6) O(3) -117.02(9)
C(4) C(5) C(6) C(7) 119.53(9)
O(3) C(6) C(7) O(4) -61.07(8)
C(5) C(6) C(7) O(4) 60.63(9)
O(4) C(8) C(9) C(10) 17.87(13)
O(4) C(8) C(9) C(14) -165.40(8)
O(5) C(8) C(9) C(10) -159.81(10)
O(5) C(8) C(9) C(14) 16.93(14)
C(8) C(9) C(10) C(11) 175.69(10)
C(8) C(9) C(14) C(13) -176.76(10)
C(10) C(9) C(14) C(13) 0.07(15)
C(14) C(9) C(10) C(11) -1.00(16)
C(9) C(10) C(11) C(12) 1.14(19)
C(10) C(11) C(12) C(13) -0.3(2)
C(11) C(12) C(13) C(14) -0.6(2)
C(12) C(13) C(14) C(9) 0.74(18)
Si(1) C(15) C(16) C(17) -176.83(8)
Si(1) C(15) C(20) C(19) 177.12(8)
C(16) C(15) C(20) C(19) -0.50(14)
C(20) C(15) C(16) C(17) 0.81(14)
C(15) C(16) C(17) C(18) -0.36(17)
C(16) C(17) C(18) C(19) -0.44(18)
C(17) C(18) C(19) C(20) 0.74(18)
C(18) C(19) C(20) C(15) -0.27(16)
Si(1) C(21) C(22) C(23) -177.18(7)
Si(1) C(21) C(26) C(25) 177.51(8)
C(22) C(21) C(26) C(25) 0.28(15)
C(26) C(21) C(22) C(23) 0.10(14)
C(21) C(22) C(23) C(24) 0.13(15)
C(22) C(23) C(24) C(25) -0.74(16)
C(23) C(24) C(25) C(26) 1.11(16)
C(24) C(25) C(26) C(21) -0.90(16)
